data_2200388
loop_
_publ_author_name
'Camiolo, Salvatore'
'Coles, Simon J.'
'Gale, Philip A.'
'Hursthouse, Michael B.'
'Sessler, Jonathan L.'

_publ_section_title
;
 Tetrabutylammonium <i>meso</i>-octamethylcalix[4]pyrrole fluoride
 dichloromethane solvate
;
_journal_issue 9
_journal_name_full 'Acta Crystallographica Section E'
_journal_page_first o816
_journal_page_last o818
_journal_paper_doi 10.1107/S1600536801012880
_journal_volume 57
_journal_year 2001
_chemical_formula_iupac 'C16 H36 N 1+, C28 H36 N4, F 1-, C H2 Cl2'
_chemical_formula_moiety 'C16 H36 N 1+, C28 H36 N4, F 1-, C H2 Cl2'
_chemical_formula_sum 'C45 H64 Cl2 F N5'
_chemical_formula_weight 764.91
_space_group_IT_number 31
_symmetry_cell_setting orthorhombic
_symmetry_space_group_name_Hall 'P 2ac -2'
_symmetry_space_group_name_H-M 'P m n 21'
_audit_creation_method 'WinGX routine CIF_UPDATE'
_cell_angle_alpha 90
_cell_angle_beta 90
_cell_angle_gamma 90
_cell_formula_units_Z 2
_cell_length_a 19.846(4)
_cell_length_b 10.653(2)
_cell_length_c 10.469(2)
_cell_measurement_reflns_used 45620
_cell_measurement_temperature 100(2)
_cell_measurement_theta_max 27.48
_cell_measurement_theta_min 2.91
_cell_volume 2213.4(7)
_computing_cell_refinement 'DENZO (Otwinowski & Minor, 1997) and COLLECT (Hooft, 1998)'
_computing_data_reduction 'DENZO and COLLECT'
_computing_molecular_graphics 'PLATON (Spek, 1990) and CAMERON (Watkin et al., 1993)'
_computing_structure_refinement 'SHELXL97 (Sheldrick, 1997)'
_computing_structure_solution 'SHELXS97 (Sheldrick, 1997)'
_diffrn_measured_fraction_theta_full .994
_diffrn_measured_fraction_theta_max .994
_diffrn_measurement_device_type 'Nonius KappaCCD area-detector'
_diffrn_measurement_method '\f and \w scans to fill Ewald sphere'
_diffrn_radiation_type MoK\a
_diffrn_radiation_wavelength .71073
_diffrn_reflns_av_R_equivalents .0196
_diffrn_reflns_limit_h_max 25
_diffrn_reflns_limit_h_min -25
_diffrn_reflns_limit_k_max 0
_diffrn_reflns_limit_k_min -13
_diffrn_reflns_limit_l_max 13
_diffrn_reflns_limit_l_min 0
_diffrn_reflns_number 5325
_diffrn_reflns_theta_full 27.47
_diffrn_reflns_theta_max 27.47
_diffrn_reflns_theta_min 2.91
_exptl_absorpt_coefficient_mu .186
_exptl_absorpt_correction_T_max .9708
_exptl_absorpt_correction_T_min .9672
_exptl_absorpt_correction_type multi-scan
_exptl_absorpt_process_details '(SORTAV; Blessing, 1997)'
_exptl_crystal_colour colourless
_exptl_crystal_density_diffrn 1.148
_exptl_crystal_density_method 'not measured'
_exptl_crystal_description block
_exptl_crystal_F_000 824
_exptl_crystal_size_max .18
_exptl_crystal_size_mid .16
_exptl_crystal_size_min .16
_refine_diff_density_max .694
_refine_diff_density_min -.732
_refine_ls_abs_structure_details 'Flack (1983)'
_refine_ls_abs_structure_Flack .0(3)
_refine_ls_extinction_coef .023(10)
_refine_ls_extinction_method SHELXL97
_refine_ls_goodness_of_fit_ref 1.091
_refine_ls_hydrogen_treatment constr
_refine_ls_matrix_type full
_refine_ls_number_parameters 291
_refine_ls_number_reflns 2739
_refine_ls_number_restraints 7
_refine_ls_restrained_S_all 1.091
_refine_ls_R_factor_gt .0744
_refine_ls_shift/su_max .054
_refine_ls_structure_factor_coef Fsqd
_refine_ls_weighting_details 'calc w = 1/[\s^2^(Fo^2^)+(0.1422P)^2^+0.5073P] where P = (Fo^2^+2Fc^2^)/3'
_refine_ls_weighting_scheme calc
_refine_ls_wR_factor_ref .2158
_reflns_number_gt 2396
_reflns_number_total 2739
_reflns_threshold_expression I>2\s(I)
_cod_data_source_file bt6058.cif
_cod_data_source_block I
_cod_depositor_comments
;
The following automatic conversions were performed:
'_symmetry_cell_setting' value 'Orthorhombic' changed to 'orthorhombic'
according to '/home/saulius/struct/CIF-dictionaries/cif_core.dic'
dictionary named 'cif_core.dic' version 2.4.1 from 2010-06-29.

Automatic conversion script
Id: cif_fix_enum 1527 2010-12-29 10:47:43Z saulius 

The following automatic conversions were performed:

'_symmetry_cell_setting' value 'Orthorhombic' changed to
'orthorhombic' according to
/home/saulius/struct/CIF-dictionaries/cif_core.dic dictionary named
'cif_core.dic' version 2.4.1 from 2010-06-29.

Automatic conversion script
Id: cif_fix_values 1715 2011-07-08 13:25:40Z adriana 
;
_cod_original_cell_volume 2213.3(8)
_cod_database_code 2200388
_cod_database_fobs_code 2200388

loop_
_symmetry_equiv_pos_as_xyz
'x, y, z'
'-x+1/2, -y, z+1/2'
'x+1/2, -y, z+1/2'
'-x, y, z'

loop_
_atom_site_label
_atom_site_fract_x
_atom_site_fract_y
_atom_site_fract_z
_atom_site_U_iso_or_equiv
_atom_site_adp_type
_atom_site_calc_flag
_atom_site_refinement_flags
_atom_site_occupancy
_atom_site_disorder_assembly
_atom_site_disorder_group
_atom_site_type_symbol
C23 .5 .6387(14) .9583(10) .124(5) Uani d S 1 . . C
H23A .5 .7081 .8954 .148 Uiso calc SR 1 . . H
H23B .5 .559 .9097 .148 Uiso calc SR 1 . . H
Cl1 .4255(2) .6468(3) 1.0462(3) .1823(19) Uani d U 1 . . Cl
C1 .35361(17) .0451(3) .6689(4) .0314(7) Uani d . 1 . . C
C2 .30480(18) .0584(4) .5779(4) .0389(9) Uani d . 1 . . C
H2 .2763 -.0063 .5465 .047 Uiso calc R 1 . . H
C3 .3042(2) .1854(4) .5385(4) .0420(9) Uani d . 1 . . C
H3 .2748 .2214 .4769 .05 Uiso calc R 1 . . H
C4 .35389(19) .2475(3) .6053(4) .0337(8) Uani d . 1 . . C
C5 .37307(18) -.0667(3) .7510(4) .0312(8) Uani d . 1 . . C
C6 .3705(2) -.0278(4) .8931(4) .0413(9) Uani d . 1 . . C
H6A .4041 .0377 .9092 .062 Uiso calc R 1 . . H
H6B .3803 -.1009 .9469 .062 Uiso calc R 1 . . H
H6C .3255 .0044 .9135 .062 Uiso calc R 1 . . H
C7 .32212(19) -.1737(4) .7299(5) .0449(10) Uani d . 1 . . C
H7A .2765 -.1429 .7469 .067 Uiso calc R 1 . . H
H7B .3324 -.2432 .788 .067 Uiso calc R 1 . . H
H7C .325 -.2031 .6413 .067 Uiso calc R 1 . . H
C8 .44301(17) -.1155(3) .7193(3) .0260(7) Uani d . 1 . . C
C9 .46408(16) -.2248(3) .6618(3) .0260(7) Uani d . 1 . . C
H9 .4358 -.2888 .6281 .031 Uiso calc R 1 . . H
C10 .3733(2) .3863(4) .6102(4) .0401(9) Uani d . 1 . . C
C11 .3697(3) .4327(4) .7504(4) .0463(10) Uani d . 1 . . C
H11A .4017 .385 .8026 .069 Uiso calc R 1 . . H
H11B .324 .4204 .7834 .069 Uiso calc R 1 . . H
H11C .3812 .5222 .7538 .069 Uiso calc R 1 . . H
C12 .3210(3) .4598(5) .5309(6) .0608(14) Uani d . 1 . . C
H12A .3289 .5501 .5408 .091 Uiso calc R 1 . . H
H12B .2756 .4392 .5607 .091 Uiso calc R 1 . . H
H12C .3254 .4368 .4406 .091 Uiso calc R 1 . . H
C13 .4429(2) .4112(3) .5585(4) .0379(9) Uani d . 1 . . C
C14 .4645(2) .4790(4) .4531(4) .0436(9) Uani d . 1 . . C
H14 .4364 .5185 .3917 .052 Uiso calc R 1 . . H
N1 .38363(14) .1611(3) .6846(3) .0302(6) Uani d . 1 . . N
H1 .4169 .1772 .7376 .036 Uiso calc R 1 . . H
N2 .5 -.0491(3) .7543(4) .0244(8) Uani d S 1 . . N
H2A .5 .0243 .7929 .029 Uiso calc SR 1 . . H
N3 .5 .3712(4) .6214(4) .0326(9) Uani d S 1 . . N
H3A .5 .3264 .692 .039 Uiso calc SR 1 . . H
F1 .5 .2000(2) .8234(3) .0289(6) Uani d S 1 . . F
N4 .5 .0539(4) .2866(4) .0239(8) Uani d S 1 . 2 N
C15 .4582(3) -.0020(6) .3947(6) .0139(12) Uani d P .4 . 1 C
H15A .4444 .012 .4844 .017 Uiso calc PR .4 . 1 H
H15B .4444 .0739 .3468 .017 Uiso calc PR .4 . 1 H
C16 .4110(2) -.1152(4) .3420(7) .0603(16) Uani d P .5 A 1 C
H16A .4387 -.1595 .2776 .072 Uiso calc PR .5 A 1 H
H16B .4062 -.174 .4146 .072 Uiso calc PR .5 A 1 H
C17 .3488(4) -.1065(8) .2898(8) .0422(16) Uani d P .6 A 1 C
H17A .3534 -.0992 .1959 .051 Uiso calc PR .6 A 1 H
H17B .3269 -.0289 .3212 .051 Uiso calc PR .6 A 1 H
C18 .3001(2) -.2269(5) .3229(5) .0505(11) Uani d P .5 A 1 C
H18A .3217 -.3043 .2933 .076 Uiso calc PR .5 A 1 H
H18B .2567 -.2166 .2796 .076 Uiso calc PR .5 A 1 H
H18C .2929 -.2315 .4153 .076 Uiso calc PR .5 A 1 H
C19 .4566(3) .1044(6) .1796(6) .0148(12) Uani d P .4 . 1 C
H19A .4435 .091 .0894 .018 Uiso calc PR .4 . 1 H
H19B .4435 .0271 .2257 .018 Uiso calc PR .4 . 1 H
C20 .4060(3) .2131(5) .2323(11) .091(3) Uani d P .5 B 1 C
H20A .3742 .1802 .297 .11 Uiso calc PR .5 B 1 H
H20B .431 .2854 .2681 .11 Uiso calc PR .5 B 1 H
C21 .3684(4) .2486(9) .1004(9) .0516(18) Uani d P .6 B 1 C
H21A .402 .2615 .0317 .062 Uiso calc PR .6 B 1 H
H21B .3381 .1794 .0744 .062 Uiso calc PR .6 B 1 H
C22 .3317(3) .3574(6) .1192(6) .0696(15) Uani d P .5 B 1 C
H22A .2961 .3417 .1821 .104 Uiso calc PR .5 B 1 H
H22B .3113 .3838 .0383 .104 Uiso calc PR .5 B 1 H
H22C .3615 .4238 .1507 .104 Uiso calc PR .5 B 1 H
C15' .4551(4) -.0459(7) .2263(7) .0414(15) Uani d P .6 C 2 C
H15C .483 -.1088 .181 .05 Uiso calc PR .6 C 2 H
H15D .4242 -.0068 .1637 .05 Uiso calc PR .6 C 2 H
C16' .4110(2) -.1152(4) .3420(7) .0603(16) Uani d P .5 C 2 C
C17' .3463(6) -.1661(13) .2460(12) .048(3) Uani d P .4 C 2 C
H17C .3248 -.0938 .2027 .058 Uiso calc PR .4 C 2 H
H17D .3637 -.2242 .18 .058 Uiso calc PR .4 C 2 H
C18' .3001(2) -.2269(5) .3229(5) .0505(11) Uani d P .5 C 2 C
C19' .4577(3) .1589(6) .3477(7) .0384(14) Uani d P .6 D 2 C
H19C .4872 .227 .3795 .046 Uiso calc PR .6 D 2 H
H19D .4311 .1256 .4203 .046 Uiso calc PR .6 D 2 H
C20' .4060(3) .2131(5) .2323(11) .091(3) Uani d P .5 D 2 C
C21' .4106(5) .2930(9) .1543(10) .037(2) Uani d P .4 D 2 C
H21C .4306 .2577 .0754 .044 Uiso calc PR .4 D 2 H
H21D .441 .3599 .186 .044 Uiso calc PR .4 D 2 H
C22' .3317(3) .3574(6) .1192(6) .0696(15) Uani d P .5 D 2 C

loop_
_atom_site_aniso_label
_atom_site_aniso_U_11
_atom_site_aniso_U_22
_atom_site_aniso_U_33
_atom_site_aniso_U_12
_atom_site_aniso_U_13
_atom_site_aniso_U_23
C23 .220(16) .114(9) .037(4) 0 0 -.005(5)
Cl1 .292(5) .142(3) .113(2) -.098(3) .046(3) .031(2)
C1 .0295(15) .0304(16) .0342(17) -.0004(12) .0054(15) -.0083(15)
C2 .0286(15) .043(2) .045(2) .0012(14) -.0004(16) -.0136(17)
C3 .0346(18) .054(2) .037(2) .0096(16) -.0023(16) -.0057(18)
C4 .0383(17) .0340(18) .0288(17) .0059(14) -.0017(15) -.0005(14)
C5 .0306(15) .0274(15) .0355(19) -.0056(13) .0099(14) -.0065(15)
C6 .054(2) .0348(19) .0353(19) -.0041(17) .0201(18) -.0035(16)
C7 .0359(19) .0333(18) .066(3) -.0086(15) .020(2) -.0056(19)
C8 .0324(16) .0214(14) .0243(15) -.0034(12) .0048(13) -.0002(12)
C9 .0338(16) .0206(14) .0237(15) -.0053(12) .0011(13) -.0006(12)
C10 .052(2) .0322(18) .0363(19) .0130(16) -.0041(18) .0042(16)
C11 .066(3) .0252(16) .048(2) .0098(17) .012(2) -.0052(18)
C12 .068(3) .050(3) .064(3) .021(2) -.012(3) .012(2)
C13 .061(2) .0237(15) .0289(17) .0069(15) -.0047(17) .0011(14)
C14 .073(3) .0278(17) .0302(18) .0047(18) -.0076(19) .0036(15)
N1 .0308(13) .0302(14) .0297(13) .0022(11) -.0033(12) -.0019(12)
N2 .0308(18) .0199(16) .0225(18) 0 0 -.0044(14)
N3 .049(2) .0243(18) .0241(19) 0 0 .0011(16)
F1 .0393(14) .0245(12) .0228(13) 0 0 -.0022(11)
N4 .0248(16) .0276(18) .0192(18) 0 0 .0021(15)
C15 .015(3) .018(3) .008(3) .000(2) .004(2) .002(2)
C16 .036(2) .034(2) .111(5) -.0078(16) .025(3) .000(3)
C17 .040(3) .041(4) .045(4) -.004(3) -.005(3) .015(3)
C18 .040(2) .065(3) .046(2) -.0112(19) -.0119(19) .007(2)
C19 .023(3) .012(3) .009(3) -.001(2) -.003(3) .001(2)
C20 .073(4) .038(2) .163(8) .020(2) -.058(5) -.011(4)
C21 .043(4) .063(5) .049(4) .002(3) -.005(4) -.004(4)
C22 .080(4) .076(4) .053(3) .008(3) -.022(3) .014(3)
C15' .050(4) .039(3) .035(3) -.005(3) -.007(3) -.002(3)
C16' .036(2) .034(2) .111(5) -.0078(16) .025(3) .000(3)
C17' .061(7) .049(6) .035(6) -.038(6) -.008(5) .002(5)
C18' .040(2) .065(3) .046(2) -.0112(19) -.0119(19) .007(2)
C19' .042(3) .038(3) .034(3) .002(3) .004(3) -.002(3)
C20' .073(4) .038(2) .163(8) .020(2) -.058(5) -.011(4)
C21' .042(5) .032(5) .035(5) .005(4) -.001(4) .013(4)
C22' .080(4) .076(4) .053(3) .008(3) -.022(3) .014(3)

loop_
_atom_type_symbol
_atom_type_description
_atom_type_scat_dispersion_real
_atom_type_scat_dispersion_imag
_atom_type_scat_source
C C .0033 .0016 'International Tables Vol C Tables 4.2.6.8 and 6.1.1.4'
H H 0 0 'International Tables Vol C Tables 4.2.6.8 and 6.1.1.4'
N N .0061 .0033 'International Tables Vol C Tables 4.2.6.8 and 6.1.1.4'
F F .0171 .0103 'International Tables Vol C Tables 4.2.6.8 and 6.1.1.4'
Cl Cl .1484 .1585 'International Tables Vol C Tables 4.2.6.8 and 6.1.1.4'

loop_
_geom_angle_atom_site_label_1
_geom_angle_atom_site_label_2
_geom_angle_atom_site_label_3
_geom_angle_site_symmetry_1
_geom_angle_site_symmetry_3
_geom_angle
Cl1 C23 Cl1 . 4_655 116.0(7)
Cl1 C23 H23A . . 108.3
Cl1 C23 H23A 4_655 . 108.3
Cl1 C23 H23B . . 108.3
Cl1 C23 H23B 4_655 . 108.3
H23A C23 H23B . . 107.4
C2 C1 N1 . . 107.2(3)
C2 C1 C5 . . 131.0(3)
N1 C1 C5 . . 121.7(3)
C1 C2 C3 . . 108.0(3)
C1 C2 H2 . . 126
C3 C2 H2 . . 126
C4 C3 C2 . . 107.8(4)
C4 C3 H3 . . 126.1
C2 C3 H3 . . 126.1
N1 C4 C3 . . 107.0(3)
N1 C4 C10 . . 121.4(3)
C3 C4 C10 . . 131.4(4)
C8 C5 C1 . . 112.2(3)
C8 C5 C7 . . 108.4(3)
C1 C5 C7 . . 109.4(3)
C8 C5 C6 . . 109.4(3)
C1 C5 C6 . . 109.0(3)
C7 C5 C6 . . 108.4(3)
C5 C6 H6A . . 109.5
C5 C6 H6B . . 109.5
H6A C6 H6B . . 109.5
C5 C6 H6C . . 109.5
H6A C6 H6C . . 109.5
H6B C6 H6C . . 109.5
C5 C7 H7A . . 109.5
C5 C7 H7B . . 109.5
H7A C7 H7B . . 109.5
C5 C7 H7C . . 109.5
H7A C7 H7C . . 109.5
H7B C7 H7C . . 109.5
C9 C8 N2 . . 107.5(3)
C9 C8 C5 . . 131.5(3)
N2 C8 C5 . . 120.9(3)
C8 C9 C9 . 4_655 107.69(19)
C8 C9 H9 . . 126.2
C9 C9 H9 4_655 . 126.2
C13 C10 C4 . . 112.8(3)
C13 C10 C12 . . 109.5(4)
C4 C10 C12 . . 107.7(4)
C13 C10 C11 . . 109.0(4)
C4 C10 C11 . . 109.2(3)
C12 C10 C11 . . 108.5(4)
C10 C11 H11A . . 109.5
C10 C11 H11B . . 109.5
H11A C11 H11B . . 109.5
C10 C11 H11C . . 109.5
H11A C11 H11C . . 109.5
H11B C11 H11C . . 109.5
C10 C12 H12A . . 109.5
C10 C12 H12B . . 109.5
H12A C12 H12B . . 109.5
C10 C12 H12C . . 109.5
H12A C12 H12C . . 109.5
H12B C12 H12C . . 109.5
N3 C13 C14 . . 106.7(4)
N3 C13 C10 . . 121.8(3)
C14 C13 C10 . . 131.4(4)
C13 C14 C14 . 4_655 108.0(3)
C13 C14 H14 . . 126
C14 C14 H14 4_655 . 126
C4 N1 C1 . . 110.1(3)
C4 N1 H1 . . 125
C1 N1 H1 . . 125
C8 N2 C8 . 4_655 109.6(4)
C8 N2 H2A . . 125.2
C8 N2 H2A 4_655 . 125.2
C13 N3 C13 . 4_655 110.6(4)
C13 N3 H3A . . 124.7
C13 N3 H3A 4_655 . 124.7
C15' N4 C15' . 4_655 71.5(6)
C15' N4 C19' . 4_655 177.2(4)
C15' N4 C19' 4_655 4_655 111.1(4)
C15' N4 C19' . . 111.1(4)
C15' N4 C19' 4_655 . 177.2(4)
C19' N4 C19' 4_655 . 66.2(5)
C16 C15 C15 . 4_655 125.2(3)
C16 C15 H15A . . 106
C15 C15 H15A 4_655 . 106
C16 C15 H15B . . 106
C15 C15 H15B 4_655 . 106
H15A C15 H15B . . 106.3
C17 C16 C15 . . 127.8(5)
C17 C16 H16A . . 105.4
C15 C16 H16A . . 105.4
C17 C16 H16B . . 105.4
C15 C16 H16B . . 105.4
H16A C16 H16B . . 106
C16 C17 C18 . . 113.5(5)
C16 C17 H17A . . 108.9
C18 C17 H17A . . 108.9
C16 C17 H17B . . 108.9
C18 C17 H17B . . 108.9
H17A C17 H17B . . 107.7
C20 C19 C19 . 4_655 128.0(3)
C20 C19 H19A . . 105.3
C19 C19 H19A 4_655 . 105.3
C20 C19 H19B . . 105.3
C19 C19 H19B 4_655 . 105.3
H19A C19 H19B . . 106
C21 C20 C19 . . 99.3(7)
C21 C20 H20A . . 111.9
C19 C20 H20A . . 111.9
C21 C20 H20B . . 111.9
C19 C20 H20B . . 111.9
H20A C20 H20B . . 109.6
C22 C21 C20 . . 108.5(7)
C22 C21 H21A . . 110
C20 C21 H21A . . 110
C22 C21 H21B . . 110
C20 C21 H21B . . 110
H21A C21 H21B . . 108.4
N4 C15' H15C . . 110
N4 C15' H15D . . 110
H15C C15' H15D . . 108.4
H17C C17' H17D . . 108.5
N4 C19' H19C . . 110.4
N4 C19' H19D . . 110.4
H19C C19' H19D . . 108.6
H21C C21' H21D . . 108

loop_
_geom_bond_atom_site_label_1
_geom_bond_atom_site_label_2
_geom_bond_site_symmetry_2
_geom_bond_distance
_geom_bond_publ_flag
C23 Cl1 . 1.745(7) ?
C23 Cl1 4_655 1.745(7) ?
C23 H23A . .99 ?
C23 H23B . .99 ?
C1 C2 . 1.366(6) ?
C1 N1 . 1.382(5) ?
C1 C5 . 1.518(5) ?
C2 C3 . 1.415(6) ?
C2 H2 . .95 ?
C3 C4 . 1.379(6) ?
C3 H3 . .95 ?
C4 N1 . 1.373(5) ?
C4 C10 . 1.529(5) ?
C5 C8 . 1.519(5) ?
C5 C7 . 1.539(5) ?
C5 C6 . 1.546(6) ?
C6 H6A . .98 ?
C6 H6B . .98 ?
C6 H6C . .98 ?
C7 H7A . .98 ?
C7 H7B . .98 ?
C7 H7C . .98 ?
C8 C9 . 1.376(5) ?
C8 N2 . 1.384(4) ?
C9 C9 4_655 1.426(6) ?
C9 H9 . .95 ?
C10 C13 . 1.508(6) ?
C10 C12 . 1.542(6) ?
C10 C11 . 1.550(6) ?
C11 H11A . .98 ?
C11 H11B . .98 ?
C11 H11C . .98 ?
C12 H12A . .98 ?
C12 H12B . .98 ?
C12 H12C . .98 ?
C13 N3 . 1.378(5) ?
C13 C14 . 1.387(6) ?
C14 C14 4_655 1.408(10) ?
C14 H14 . .95 ?
N1 H1 . .88 ?
N2 C8 4_655 1.384(4) ?
N2 H2A . .88 ?
N3 C13 4_655 1.378(5) ?
N3 H3A . .88 ?
N4 C15' . 1.525(7) ?
N4 C15' 4_655 1.525(7) ?
N4 C19' 4_655 1.538(7) ?
N4 C19' . 1.538(7) ?
C15 C16 . 1.623(8) ?
C15 C15 4_655 1.660(12) ?
C15 H15A . .99 ?
C15 H15B . .99 ?
C16 C17 . 1.353(9) ?
C16 H16A . .99 ?
C16 H16B . .99 ?
C17 C18 . 1.643(9) ?
C17 H17A . .99 ?
C17 H17B . .99 ?
C18 H18A . .98 ?
C18 H18B . .98 ?
C18 H18C . .98 ?
C19 C20 . 1.629(9) ?
C19 C19 4_655 1.722(13) ?
C19 H19A . .99 ?
C19 H19B . .99 ?
C20 C21 . 1.615(12) ?
C20 H20A . .99 ?
C20 H20B . .99 ?
C21 C22 . 1.384(10) ?
C21 H21A . .99 ?
C21 H21B . .99 ?
C22 H22A . .98 ?
C22 H22B . .98 ?
C22 H22C . .98 ?
C15' H15C . .99 ?
C15' H15D . .99 ?
C17' H17C . .99 ?
C17' H17D . .99 ?
C19' H19C . .99 ?
C19' H19D . .99 ?
C21' H21C . .99 ?
C21' H21D . .99 ?
